data_1527108
loop_
_publ_author_name
'Baggio, S.'

_publ_section_title
;
 Crystal and molecular structure of thiosulfatopentaamminecobalt(III)
 chloride monohydrate
;
_journal_name_full
;
Journal of the Chemical Society A: Inorganic, Physical, Theoretical (1966-1971)
;
_journal_page_first 2384
_journal_page_last 2387
_journal_volume 1970
_journal_year 1970
_chemical_formula_sum 'Cl Co H17 N5 O4 S2'
_chemical_name_systematic '(Co (N H3)5 S2 O3) Cl H2 O'
_space_group_IT_number 62
_symmetry_space_group_name_Hall '-P 2ac 2n'
_symmetry_space_group_name_H-M 'P n m a'
_cell_angle_alpha 90
_cell_angle_beta 90
_cell_angle_gamma 90
_cell_formula_units_Z 4
_cell_length_a 13.12
_cell_length_b 7.97
_cell_length_c 10.29
_cell_volume 1075.988
_citation_journal_id_ASTM JCSIAP
_cod_data_source_file Baggio_JCSIAP_1970_1865.cif
_cod_data_source_block H17Cl1Co1N5O4S2
_cod_original_formula_sum 'H17 Cl1 Co1 N5 O4 S2'
_cod_database_code 1527108

loop_
_symmetry_equiv_pos_as_xyz
x,y,z
-x+1/2,-y,z+1/2
x+1/2,-y+1/2,-z+1/2
-x,y+1/2,-z
-x,-y,-z
x-1/2,y,-z-1/2
-x-1/2,y-1/2,z-1/2
x,-y-1/2,z

loop_
_atom_site_label
_atom_site_type_symbol
_atom_site_fract_x
_atom_site_fract_y
_atom_site_fract_z
_atom_site_occupancy
_atom_site_U_iso_or_equiv
_atom_site_attached_hydrogens
O3 O-2 0.4203 0.75 0.2328 1 0.0 2
S1 S-2 0.1985 0.25 0.0287 1 0.0 0
O1 O-2 0.3629 0.25 -0.1394 1 0.0 0
N2 N-3 0.2609 0.4271 0.2822 1 0.0 3
N3 N-3 0.0578 0.077 0.2095 1 0.0 3
Cl1 Cl-1 0.1034 0.75 0.0147 1 0.0 0
O2 O-2 0.3972 0.4005 0.0594 1 0.0 0
Co1 Co+3 0.1616 0.25 0.2458 1 0.0 0
S2 S+6 0.3537 0.25 0.0001 1 0.0 0
N1 N-3 0.1295 0.25 0.4325 1 0.0 3
